data_4088470
loop_
_publ_author_name
'Shoken, Dana'
'Shimon, Linda J. W.'
'Tamm, Matthias'
'Eisen, Moris S.'

_publ_section_title
;
 Synthesis of Imidazolin-2-iminato Titanium Complexes Containing Aryloxo
 Ligands and Their Catalytic Performance in the Polymerization of
 \a-Olefins
;
_journal_issue 8
_journal_name_full Organometallics
_journal_page_first 1125
_journal_paper_doi 10.1021/acs.organomet.6b00117
_journal_volume 35
_journal_year 2016
_chemical_formula_moiety 'C33 H40 Cl2 N3 O Ti'
_chemical_formula_sum 'C33 H40 Cl2 N3 O Ti'
_chemical_formula_weight 613.48
_chemical_name_common 'Moris342 (Dana)'
_space_group_IT_number 14
_space_group_name_Hall '-P 2ybc'
_space_group_name_H-M_alt 'P 1 21/c 1'
_symmetry_cell_setting monoclinic
_symmetry_space_group_name_Hall '-P 2ybc'
_symmetry_space_group_name_H-M 'P 1 21/c 1'
_atom_sites_solution_hydrogens geom
_atom_sites_solution_primary direct
_atom_sites_solution_secondary difmap
_audit_creation_method SHELXL-97
_cell_angle_alpha 90.00
_cell_angle_beta 91.42(2)
_cell_angle_gamma 90.00
_cell_formula_units_Z 4
_cell_length_a 20.187(4)
_cell_length_b 10.317(2)
_cell_length_c 16.251(3)
_cell_measurement_reflns_used 6651
_cell_measurement_temperature 250(2)
_cell_measurement_theta_max 24.2
_cell_measurement_theta_min 2.02
_cell_volume 3383.5(11)
_computing_cell_refinement 'DENZO HKL2000 (Otwinowski & Minor 1997)'
_computing_data_collection 'Collect (Nonius, 2006)'
_computing_data_reduction 'DENZO HKL2000 (Otwinowski & Minor 1997)'
_computing_molecular_graphics 'Mercury 3.5'
_computing_structure_refinement 'SHELXL-97 (Sheldrick, 1997)'
_computing_structure_solution 'SHELXS-97 (Sheldrick, 1990)'
_diffrn_ambient_temperature 250(2)
_diffrn_detector_area_resol_mean 95
_diffrn_measured_fraction_theta_full 0.966
_diffrn_measured_fraction_theta_max 0.966
_diffrn_measurement_device_type 'Nonius KappaCCD'
_diffrn_measurement_method 'phi- and omega-scans'
_diffrn_radiation_monochromator graphite
_diffrn_radiation_source 'fine-focus sealed tube'
_diffrn_radiation_type MoK\a
_diffrn_radiation_wavelength 0.71073
_diffrn_reflns_av_R_equivalents 0.0860
_diffrn_reflns_av_sigmaI/netI 0.0851
_diffrn_reflns_limit_h_max 23
_diffrn_reflns_limit_h_min -23
_diffrn_reflns_limit_k_max 0
_diffrn_reflns_limit_k_min -12
_diffrn_reflns_limit_l_max 18
_diffrn_reflns_limit_l_min 0
_diffrn_reflns_number 5327
_diffrn_reflns_theta_full 24.20
_diffrn_reflns_theta_max 24.20
_diffrn_reflns_theta_min 2.02
_diffrn_standards_decay_% none
_diffrn_standards_interval_count none
_diffrn_standards_interval_time none
_diffrn_standards_number none
_exptl_absorpt_coefficient_mu 0.439
_exptl_absorpt_correction_T_max 0.9392
_exptl_absorpt_correction_T_min 0.8907
_exptl_absorpt_correction_type multi-scan
_exptl_absorpt_process_details
; 
'HKL Denzo and Scalepack (Otwinowski & Minor 1997)'  
;
_exptl_crystal_colour red-brown
_exptl_crystal_density_diffrn 1.204
_exptl_crystal_density_method 'not measured'
_exptl_crystal_description prism
_exptl_crystal_F_000 1292
_exptl_crystal_size_max 0.27
_exptl_crystal_size_mid 0.18
_exptl_crystal_size_min 0.12
_refine_diff_density_max 0.541
_refine_diff_density_min -0.418
_refine_diff_density_rms 0.059
_refine_ls_extinction_method none
_refine_ls_goodness_of_fit_ref 0.929
_refine_ls_hydrogen_treatment constr
_refine_ls_matrix_type full
_refine_ls_number_parameters 361
_refine_ls_number_reflns 5327
_refine_ls_number_restraints 0
_refine_ls_restrained_S_all 0.929
_refine_ls_R_factor_all 0.1351
_refine_ls_R_factor_gt 0.0617
_refine_ls_shift/su_max 0.000
_refine_ls_shift/su_mean 0.000
_refine_ls_structure_factor_coef Fsqd
_refine_ls_weighting_details 'calc w=1/[\s^2^(Fo^2^)+(0.1164P)^2^+0.0000P] where P=(Fo^2^+2Fc^2^)/3'
_refine_ls_weighting_scheme calc
_refine_ls_wR_factor_gt 0.1728
_refine_ls_wR_factor_ref 0.2039
_reflns_number_gt 2597
_reflns_number_total 5327
_reflns_threshold_expression >2sigma(I)
_cod_data_source_file om6b00117_si_005.cif
_cod_data_source_block Moris342
_cod_original_sg_symbol_H-M 'P 21/c'
_cod_database_code 4088470

loop_
_symmetry_equiv_pos_as_xyz
'x, y, z'
'-x, y+1/2, -z+1/2'
'-x, -y, -z'
'x, -y-1/2, z-1/2'

loop_
_atom_site_label
_atom_site_type_symbol
_atom_site_fract_x
_atom_site_fract_y
_atom_site_fract_z
_atom_site_U_iso_or_equiv
_atom_site_adp_type
_atom_site_occupancy
_atom_site_symmetry_multiplicity
_atom_site_calc_flag
_atom_site_refinement_flags
Ti1 Ti 0.19721(4) -0.08623(9) 0.86617(6) 0.0560(3) Uani 1 1 d .
Cl1 Cl 0.15216(8) 0.00571(16) 0.97765(10) 0.0823(5) Uani 1 1 d .
Cl2 Cl 0.13573(8) -0.25639(16) 0.82464(11) 0.0874(5) Uani 1 1 d .
O1 O 0.27940(15) -0.1397(3) 0.8955(2) 0.0539(9) Uani 1 1 d .
N1 N 0.2010(2) 0.0242(4) 0.7849(3) 0.0543(11) Uani 1 1 d .
N2 N 0.2197(2) 0.1166(4) 0.6518(3) 0.0572(11) Uani 1 1 d .
N3 N 0.1390(2) 0.1960(4) 0.7212(3) 0.0648(12) Uani 1 1 d .
C1 C 0.1886(2) 0.1051(5) 0.7247(3) 0.0555(13) Uani 1 1 d .
C2 C 0.1909(3) 0.2133(5) 0.6039(4) 0.0743(17) Uani 1 1 d .
H2 H 0.2035 0.2395 0.5511 0.089 Uiso 1 1 calc R
C3 C 0.1418(3) 0.2618(6) 0.6477(4) 0.0772(18) Uani 1 1 d .
H3 H 0.1136 0.3300 0.6311 0.093 Uiso 1 1 calc R
C4 C 0.2777(2) 0.0423(5) 0.6285(3) 0.0553(13) Uani 1 1 d .
C5 C 0.3392(3) 0.0823(5) 0.6606(3) 0.0588(14) Uani 1 1 d .
C6 C 0.3938(3) 0.0120(6) 0.6363(4) 0.0696(16) Uani 1 1 d .
H6 H 0.4360 0.0350 0.6573 0.084 Uiso 1 1 calc R
C7 C 0.3883(3) -0.0914(6) 0.5818(4) 0.0706(16) Uani 1 1 d .
C8 C 0.3260(3) -0.1272(5) 0.5537(4) 0.0694(16) Uani 1 1 d .
H8 H 0.3219 -0.1970 0.5168 0.083 Uiso 1 1 calc R
C9 C 0.2698(3) -0.0643(5) 0.5777(3) 0.0591(14) Uani 1 1 d .
C10 C 0.3467(3) 0.1938(5) 0.7191(4) 0.0759(17) Uani 1 1 d .
H10A H 0.3034 0.2305 0.7295 0.114 Uiso 1 1 calc R
H10B H 0.3747 0.2595 0.6952 0.114 Uiso 1 1 calc R
H10C H 0.3668 0.1637 0.7705 0.114 Uiso 1 1 calc R
C11 C 0.4495(3) -0.1674(7) 0.5565(5) 0.101(2) Uani 1 1 d .
H11A H 0.4888 -0.1292 0.5821 0.151 Uiso 1 1 calc R
H11B H 0.4530 -0.1646 0.4971 0.151 Uiso 1 1 calc R
H11C H 0.4454 -0.2568 0.5743 0.151 Uiso 1 1 calc R
C12 C 0.2015(3) -0.1094(6) 0.5499(4) 0.0834(19) Uani 1 1 d .
H12A H 0.1683 -0.0530 0.5729 0.125 Uiso 1 1 calc R
H12B H 0.1944 -0.1975 0.5687 0.125 Uiso 1 1 calc R
H12C H 0.1979 -0.1068 0.4903 0.125 Uiso 1 1 calc R
C13 C 0.0959(3) 0.2218(5) 0.7897(4) 0.0643(15) Uani 1 1 d .
C14 C 0.1170(3) 0.3120(5) 0.8470(4) 0.0673(16) Uani 1 1 d .
C15 C 0.0768(3) 0.3329(6) 0.9140(4) 0.0767(18) Uani 1 1 d .
H15 H 0.0900 0.3940 0.9540 0.092 Uiso 1 1 calc R
C16 C 0.0185(3) 0.2673(7) 0.9235(4) 0.0787(18) Uani 1 1 d .
C17 C 0.0001(3) 0.1791(7) 0.8649(4) 0.0803(19) Uani 1 1 d .
H17 H -0.0402 0.1349 0.8708 0.096 Uiso 1 1 calc R
C18 C 0.0382(3) 0.1508(6) 0.7964(4) 0.0702(16) Uani 1 1 d .
C19 C 0.1827(3) 0.3828(6) 0.8402(5) 0.097(2) Uani 1 1 d .
H19A H 0.1886 0.4418 0.8863 0.146 Uiso 1 1 calc R
H19B H 0.1829 0.4315 0.7891 0.146 Uiso 1 1 calc R
H19C H 0.2187 0.3203 0.8407 0.146 Uiso 1 1 calc R
C20 C -0.0242(3) 0.2916(9) 0.9978(5) 0.121(3) Uani 1 1 d .
H20A H -0.0035 0.3570 1.0327 0.182 Uiso 1 1 calc R
H20B H -0.0288 0.2117 1.0286 0.182 Uiso 1 1 calc R
H20C H -0.0677 0.3215 0.9793 0.182 Uiso 1 1 calc R
C21 C 0.0184(3) 0.0496(6) 0.7357(5) 0.090(2) Uani 1 1 d .
H21A H -0.0236 0.0118 0.7511 0.135 Uiso 1 1 calc R
H21B H 0.0520 -0.0174 0.7349 0.135 Uiso 1 1 calc R
H21C H 0.0136 0.0883 0.6815 0.135 Uiso 1 1 calc R
C22 C 0.3455(2) -0.1295(5) 0.8791(3) 0.0535(13) Uani 1 1 d .
C23 C 0.3805(3) -0.0199(5) 0.9062(3) 0.0606(14) Uani 1 1 d .
C24 C 0.4473(3) -0.0134(6) 0.8889(4) 0.0769(18) Uani 1 1 d .
H24 H 0.4718 0.0592 0.9068 0.092 Uiso 1 1 calc R
C25 C 0.4796(3) -0.1115(7) 0.8455(4) 0.085(2) Uani 1 1 d .
C26 C 0.4428(3) -0.2191(6) 0.8221(4) 0.0827(19) Uani 1 1 d .
H26 H 0.4640 -0.2861 0.7937 0.099 Uiso 1 1 calc R
C27 C 0.3757(3) -0.2331(5) 0.8386(3) 0.0595(14) Uani 1 1 d .
C28 C 0.3462(3) 0.0822(5) 0.9568(4) 0.0661(15) Uani 1 1 d .
H28 H 0.3022 0.0975 0.9306 0.079 Uiso 1 1 calc R
C29 C 0.3346(3) 0.0324(6) 1.0437(4) 0.0827(18) Uani 1 1 d .
H29A H 0.3122 0.0986 1.0751 0.124 Uiso 1 1 calc R
H29B H 0.3768 0.0119 1.0704 0.124 Uiso 1 1 calc R
H29C H 0.3073 -0.0449 1.0409 0.124 Uiso 1 1 calc R
C30 C 0.3819(3) 0.2129(6) 0.9610(4) 0.091(2) Uani 1 1 d .
H30A H 0.3566 0.2728 0.9939 0.136 Uiso 1 1 calc R
H30B H 0.3860 0.2474 0.9059 0.136 Uiso 1 1 calc R
H30C H 0.4256 0.2014 0.9860 0.136 Uiso 1 1 calc R
C31 C 0.3361(3) -0.3499(5) 0.8133(4) 0.0679(16) Uani 1 1 d .
H31 H 0.2981 -0.3553 0.8506 0.081 Uiso 1 1 calc R
C32 C 0.3075(4) -0.3358(7) 0.7267(4) 0.104(2) Uani 1 1 d .
H32A H 0.2813 -0.4119 0.7127 0.156 Uiso 1 1 calc R
H32B H 0.3433 -0.3273 0.6883 0.156 Uiso 1 1 calc R
H32C H 0.2797 -0.2593 0.7236 0.156 Uiso 1 1 calc R
C33 C 0.3746(4) -0.4753(6) 0.8228(5) 0.116(3) Uani 1 1 d .
H33A H 0.3465 -0.5476 0.8067 0.174 Uiso 1 1 calc R
H33B H 0.3891 -0.4856 0.8798 0.174 Uiso 1 1 calc R
H33C H 0.4130 -0.4728 0.7881 0.174 Uiso 1 1 calc R

loop_
_atom_site_aniso_label
_atom_site_aniso_U_11
_atom_site_aniso_U_22
_atom_site_aniso_U_33
_atom_site_aniso_U_23
_atom_site_aniso_U_13
_atom_site_aniso_U_12
Ti1 0.0572(6) 0.0516(6) 0.0594(6) 0.0035(5) 0.0065(5) 0.0018(4)
Cl1 0.0896(11) 0.0847(11) 0.0736(11) -0.0075(9) 0.0224(9) 0.0063(8)
Cl2 0.0808(10) 0.0777(11) 0.1036(13) -0.0058(9) -0.0017(9) -0.0210(8)
O1 0.053(2) 0.0432(19) 0.065(2) 0.0011(17) 0.0008(18) 0.0011(15)
N1 0.061(3) 0.052(3) 0.050(3) 0.007(2) 0.002(2) 0.010(2)
N2 0.060(3) 0.051(3) 0.061(3) 0.008(2) 0.003(2) 0.009(2)
N3 0.073(3) 0.057(3) 0.064(3) 0.008(2) 0.004(2) 0.014(2)
C1 0.057(3) 0.054(3) 0.056(3) 0.001(3) 0.007(3) 0.007(3)
C2 0.090(4) 0.060(4) 0.073(4) 0.014(3) 0.007(4) 0.012(3)
C3 0.092(5) 0.072(4) 0.067(4) 0.018(3) 0.004(3) 0.031(3)
C4 0.056(3) 0.061(3) 0.049(3) 0.011(3) 0.004(3) 0.005(3)
C5 0.067(4) 0.050(3) 0.059(3) -0.005(3) 0.002(3) 0.006(3)
C6 0.063(3) 0.066(4) 0.080(4) -0.004(3) 0.008(3) -0.004(3)
C7 0.069(4) 0.071(4) 0.072(4) 0.004(3) 0.009(3) 0.008(3)
C8 0.078(4) 0.061(4) 0.069(4) -0.010(3) 0.010(3) 0.007(3)
C9 0.069(4) 0.054(3) 0.054(3) -0.007(3) -0.002(3) -0.001(3)
C10 0.088(4) 0.057(4) 0.083(4) -0.009(3) -0.001(3) -0.006(3)
C11 0.088(4) 0.107(6) 0.108(6) -0.018(5) 0.016(4) 0.029(4)
C12 0.074(4) 0.083(5) 0.093(5) -0.015(4) -0.010(4) 0.001(3)
C13 0.070(4) 0.054(3) 0.069(4) 0.000(3) 0.006(3) 0.012(3)
C14 0.066(4) 0.058(4) 0.078(4) -0.006(3) -0.002(3) 0.005(3)
C15 0.071(4) 0.072(4) 0.087(5) -0.018(3) 0.011(4) 0.012(3)
C16 0.057(4) 0.096(5) 0.083(5) -0.021(4) 0.012(3) 0.015(3)
C17 0.051(3) 0.101(5) 0.088(5) 0.005(4) 0.001(4) 0.001(3)
C18 0.059(3) 0.071(4) 0.081(4) -0.002(3) -0.001(3) 0.003(3)
C19 0.089(5) 0.080(5) 0.124(6) -0.027(4) 0.017(4) -0.013(4)
C20 0.077(5) 0.175(8) 0.114(6) -0.022(6) 0.034(5) 0.004(5)
C21 0.072(4) 0.092(5) 0.107(5) -0.019(4) 0.000(4) -0.002(4)
C22 0.052(3) 0.050(3) 0.058(3) 0.008(3) 0.003(3) 0.001(2)
C23 0.062(3) 0.052(3) 0.068(4) 0.008(3) 0.005(3) -0.003(3)
C24 0.065(4) 0.067(4) 0.099(5) 0.007(4) -0.002(4) -0.015(3)
C25 0.074(4) 0.083(5) 0.100(5) 0.002(4) 0.013(4) 0.001(4)
C26 0.078(4) 0.077(5) 0.094(5) -0.002(4) 0.013(4) 0.016(4)
C27 0.061(3) 0.054(3) 0.064(4) 0.004(3) 0.005(3) 0.002(3)
C28 0.074(4) 0.049(3) 0.075(4) -0.002(3) -0.003(3) -0.006(3)
C29 0.102(5) 0.075(4) 0.071(4) -0.005(3) 0.007(4) -0.007(4)
C30 0.115(5) 0.057(4) 0.101(5) -0.009(4) 0.013(4) -0.021(4)
C31 0.087(4) 0.048(3) 0.069(4) -0.012(3) 0.007(3) -0.004(3)
C32 0.133(6) 0.107(6) 0.070(5) -0.014(4) -0.010(4) -0.037(5)
C33 0.137(6) 0.052(4) 0.160(8) -0.010(5) 0.008(6) 0.021(4)

loop_
_atom_type_symbol
_atom_type_description
_atom_type_scat_dispersion_real
_atom_type_scat_dispersion_imag
_atom_type_scat_source
Ti Ti 0.2776 0.4457 'International Tables Vol C Tables 4.2.6.8 and 6.1.1.4'
Cl Cl 0.1484 0.1585 'International Tables Vol C Tables 4.2.6.8 and 6.1.1.4'
C C 0.0033 0.0016 'International Tables Vol C Tables 4.2.6.8 and 6.1.1.4'
H H 0.0000 0.0000 'International Tables Vol C Tables 4.2.6.8 and 6.1.1.4'
O O 0.0106 0.0060 'International Tables Vol C Tables 4.2.6.8 and 6.1.1.4'
N N 0.0061 0.0033 'International Tables Vol C Tables 4.2.6.8 and 6.1.1.4'

loop_
_geom_angle_atom_site_label_1
_geom_angle_atom_site_label_2
_geom_angle_atom_site_label_3
_geom_angle
N1 Ti1 O1 110.05(17)
N1 Ti1 Cl2 108.48(16)
O1 Ti1 Cl2 109.81(12)
N1 Ti1 Cl1 111.00(14)
O1 Ti1 Cl1 107.66(13)
Cl2 Ti1 Cl1 109.85(7)
C22 O1 Ti1 145.0(3)
C1 N1 Ti1 166.5(4)
C1 N2 C2 110.9(4)
C1 N2 C4 124.9(4)
C2 N2 C4 124.2(4)
C1 N3 C3 109.1(4)
C1 N3 C13 122.9(4)
C3 N3 C13 127.7(5)
N1 C1 N2 128.7(4)
N1 C1 N3 126.4(5)
N2 C1 N3 104.9(4)
C3 C2 N2 106.1(5)
C3 C2 H2 127.0
N2 C2 H2 127.0
C2 C3 N3 109.0(5)
C2 C3 H3 125.5
N3 C3 H3 125.5
C9 C4 C5 123.1(5)
C9 C4 N2 119.5(5)
C5 C4 N2 117.4(5)
C6 C5 C4 116.4(5)
C6 C5 C10 121.1(5)
C4 C5 C10 122.6(5)
C5 C6 C7 122.2(6)
C5 C6 H6 118.9
C7 C6 H6 118.9
C8 C7 C6 118.4(5)
C8 C7 C11 120.7(6)
C6 C7 C11 120.9(6)
C9 C8 C7 122.2(6)
C9 C8 H8 118.9
C7 C8 H8 118.9
C8 C9 C4 117.6(5)
C8 C9 C12 121.6(5)
C4 C9 C12 120.9(5)
C5 C10 H10A 109.5
C5 C10 H10B 109.5
H10A C10 H10B 109.5
C5 C10 H10C 109.5
H10A C10 H10C 109.5
H10B C10 H10C 109.5
C7 C11 H11A 109.5
C7 C11 H11B 109.5
H11A C11 H11B 109.5
C7 C11 H11C 109.5
H11A C11 H11C 109.5
H11B C11 H11C 109.5
C9 C12 H12A 109.5
C9 C12 H12B 109.5
H12A C12 H12B 109.5
C9 C12 H12C 109.5
H12A C12 H12C 109.5
H12B C12 H12C 109.5
C14 C13 C18 123.4(5)
C14 C13 N3 117.5(5)
C18 C13 N3 119.0(5)
C13 C14 C15 117.3(5)
C13 C14 C19 122.0(5)
C15 C14 C19 120.7(6)
C16 C15 C14 122.1(6)
C16 C15 H15 119.0
C14 C15 H15 119.0
C17 C16 C15 118.2(5)
C17 C16 C20 120.9(6)
C15 C16 C20 120.9(6)
C16 C17 C18 123.4(6)
C16 C17 H17 118.3
C18 C17 H17 118.3
C13 C18 C17 115.7(6)
C13 C18 C21 122.2(5)
C17 C18 C21 122.1(6)
C14 C19 H19A 109.5
C14 C19 H19B 109.5
H19A C19 H19B 109.5
C14 C19 H19C 109.5
H19A C19 H19C 109.5
H19B C19 H19C 109.5
C16 C20 H20A 109.5
C16 C20 H20B 109.5
H20A C20 H20B 109.5
C16 C20 H20C 109.5
H20A C20 H20C 109.5
H20B C20 H20C 109.5
C18 C21 H21A 109.5
C18 C21 H21B 109.5
H21A C21 H21B 109.5
C18 C21 H21C 109.5
H21A C21 H21C 109.5
H21B C21 H21C 109.5
O1 C22 C23 119.2(4)
O1 C22 C27 117.9(5)
C23 C22 C27 122.8(5)
C24 C23 C22 117.5(5)
C24 C23 C28 122.4(5)
C22 C23 C28 119.9(5)
C23 C24 C25 122.3(6)
C23 C24 H24 118.9
C25 C24 H24 118.9
C26 C25 C24 117.6(6)
C25 C26 C27 123.3(6)
C25 C26 H26 118.4
C27 C26 H26 118.4
C26 C27 C22 116.5(5)
C26 C27 C31 123.0(5)
C22 C27 C31 120.5(5)
C23 C28 C29 110.6(5)
C23 C28 C30 114.6(5)
C29 C28 C30 109.8(5)
C23 C28 H28 107.2
C29 C28 H28 107.2
C30 C28 H28 107.2
C28 C29 H29A 109.5
C28 C29 H29B 109.5
H29A C29 H29B 109.5
C28 C29 H29C 109.5
H29A C29 H29C 109.5
H29B C29 H29C 109.5
C28 C30 H30A 109.5
C28 C30 H30B 109.5
H30A C30 H30B 109.5
C28 C30 H30C 109.5
H30A C30 H30C 109.5
H30B C30 H30C 109.5
C27 C31 C32 111.5(5)
C27 C31 C33 112.9(5)
C32 C31 C33 111.1(6)
C27 C31 H31 107.0
C32 C31 H31 107.0
C33 C31 H31 107.0
C31 C32 H32A 109.5
C31 C32 H32B 109.5
H32A C32 H32B 109.5
C31 C32 H32C 109.5
H32A C32 H32C 109.5
H32B C32 H32C 109.5
C31 C33 H33A 109.5
C31 C33 H33B 109.5
H33A C33 H33B 109.5
C31 C33 H33C 109.5
H33A C33 H33C 109.5
H33B C33 H33C 109.5

loop_
_geom_bond_atom_site_label_1
_geom_bond_atom_site_label_2
_geom_bond_distance
Ti1 N1 1.747(4)
Ti1 O1 1.802(3)
Ti1 Cl2 2.2442(18)
Ti1 Cl1 2.2561(17)
O1 C22 1.371(5)
N1 C1 1.306(6)
N2 C1 1.359(6)
N2 C2 1.385(7)
N2 C4 1.457(6)
N3 C1 1.371(6)
N3 C3 1.376(7)
N3 C13 1.454(7)
C2 C3 1.333(7)
C2 H2 0.9400
C3 H3 0.9400
C4 C9 1.382(7)
C4 C5 1.398(7)
C5 C6 1.385(7)
C5 C10 1.497(7)
C6 C7 1.389(8)
C6 H6 0.9400
C7 C8 1.378(8)
C7 C11 1.527(7)
C8 C9 1.372(7)
C8 H8 0.9400
C9 C12 1.515(7)
C10 H10A 0.9700
C10 H10B 0.9700
C10 H10C 0.9700
C11 H11A 0.9700
C11 H11B 0.9700
C11 H11C 0.9700
C12 H12A 0.9700
C12 H12B 0.9700
C12 H12C 0.9700
C13 C14 1.377(8)
C13 C18 1.384(7)
C14 C15 1.390(7)
C14 C19 1.522(7)
C15 C16 1.369(8)
C15 H15 0.9400
C16 C17 1.362(8)
C16 C20 1.523(8)
C17 C18 1.398(8)
C17 H17 0.9400
C18 C21 1.485(8)
C19 H19A 0.9700
C19 H19B 0.9700
C19 H19C 0.9700
C20 H20A 0.9700
C20 H20B 0.9700
C20 H20C 0.9700
C21 H21A 0.9700
C21 H21B 0.9700
C21 H21C 0.9700
C22 C23 1.399(7)
C22 C27 1.402(7)
C23 C24 1.385(7)
C23 C28 1.515(7)
C24 C25 1.403(8)
C24 H24 0.9400
C25 C26 1.385(9)
C26 C27 1.395(8)
C26 H26 0.9400
C27 C31 1.498(7)
C28 C29 1.526(8)
C28 C30 1.529(7)
C28 H28 0.9900
C29 H29A 0.9700
C29 H29B 0.9700
C29 H29C 0.9700
C30 H30A 0.9700
C30 H30B 0.9700
C30 H30C 0.9700
C31 C32 1.514(8)
C31 C33 1.516(8)
C31 H31 0.9900
C32 H32A 0.9700
C32 H32B 0.9700
C32 H32C 0.9700
C33 H33A 0.9700
C33 H33B 0.9700
C33 H33C 0.9700
